data_7238862
loop_
_publ_author_name
'Crane, Angela K.'
'Wong, Elaine Y. L.'
'MacLachlan, Mark J.'

_publ_section_title
;
 Metal--organic frameworks from novel flexible triptycene- and
 pentiptycene-based ligands
;
_journal_issue 45
_journal_name_full CrystEngComm
_journal_page_first 9811
_journal_paper_doi 10.1039/c3ce41459k
_journal_volume 15
_journal_year 2013
_chemical_formula_moiety 'C38 H31 N O6 Zn, 3(C3 H7 N O)'
_chemical_formula_sum 'C47 H52 N4 O9 Zn'
_chemical_formula_weight 882.33
_chemical_name_common TMOF-3
_space_group_IT_number 2
_space_group_name_Hall '-P 1'
_space_group_name_H-M_alt 'P -1'
_symmetry_cell_setting triclinic
_symmetry_space_group_name_Hall '-P 1'
_symmetry_space_group_name_H-M 'P -1'
_atom_sites_solution_hydrogens geom
_atom_sites_solution_primary direct
_atom_sites_solution_secondary difmap
_audit_creation_method SHELXL-97
_cell_angle_alpha 113.501(4)
_cell_angle_beta 101.299(4)
_cell_angle_gamma 95.990(4)
_cell_formula_units_Z 2
_cell_length_a 8.5277(6)
_cell_length_b 16.9942(12)
_cell_length_c 17.4044(12)
_cell_measurement_reflns_used 9927
_cell_measurement_temperature 90(2)
_cell_measurement_theta_max 25.54
_cell_measurement_theta_min 2.40
_cell_volume 2221.0(3)
_computing_cell_refinement 'Bruker SAINT'
_computing_data_collection 'Bruker APEX2'
_computing_data_reduction 'Bruker SAINT'
_computing_molecular_graphics 'Bruker SHELXTL'
_computing_publication_material 'Bruker SHELXTL'
_computing_structure_refinement 'SHELXL-2012 (Sheldrick, 2012)'
_computing_structure_solution 'SIR-97 (Giacovazzo, 1998)'
_diffrn_ambient_temperature 90(2)
_diffrn_measured_fraction_theta_full 0.968
_diffrn_measured_fraction_theta_max 0.968
_diffrn_measurement_device_type 'Bruker APEX DUO'
_diffrn_measurement_method 'area detector'
_diffrn_radiation_monochromator graphite
_diffrn_radiation_source 'fine-focus sealed tube'
_diffrn_radiation_type MoK\a
_diffrn_radiation_wavelength 0.71073
_diffrn_reflns_av_R_equivalents 0.0543
_diffrn_reflns_av_sigmaI/netI 0.0666
_diffrn_reflns_limit_h_max 10
_diffrn_reflns_limit_h_min -10
_diffrn_reflns_limit_k_max 19
_diffrn_reflns_limit_k_min -20
_diffrn_reflns_limit_l_max 20
_diffrn_reflns_limit_l_min -21
_diffrn_reflns_number 26585
_diffrn_reflns_theta_full 25.58
_diffrn_reflns_theta_max 25.58
_diffrn_reflns_theta_min 2.25
_exptl_absorpt_coefficient_mu 0.613
_exptl_absorpt_correction_T_max 0.9526
_exptl_absorpt_correction_T_min 0.8142
_exptl_absorpt_correction_type multi-scan
_exptl_absorpt_process_details 'SADABS (Sheldrick, 2008)'
_exptl_crystal_colour colourless
_exptl_crystal_density_diffrn 1.318
_exptl_crystal_density_method 'not measured'
_exptl_crystal_description irregular
_exptl_crystal_F_000 926
_exptl_crystal_size_max 0.35
_exptl_crystal_size_mid 0.12
_exptl_crystal_size_min 0.08
_refine_diff_density_max 1.408
_refine_diff_density_min -0.662
_refine_diff_density_rms 0.109
_refine_ls_extinction_method none
_refine_ls_goodness_of_fit_ref 1.036
_refine_ls_hydrogen_treatment constr
_refine_ls_matrix_type full
_refine_ls_number_parameters 609
_refine_ls_number_reflns 8086
_refine_ls_number_restraints 1182
_refine_ls_restrained_S_all 0.972
_refine_ls_R_factor_all 0.1064
_refine_ls_R_factor_gt 0.0767
_refine_ls_shift/su_max 0.023
_refine_ls_shift/su_mean 0.002
_refine_ls_structure_factor_coef Fsqd
_refine_ls_weighting_details 'calc w=1/[\s^2^(Fo^2^)+(0.1365P)^2^+4.5924P] where P=(Fo^2^+2Fc^2^)/3'
_refine_ls_weighting_scheme calc
_refine_ls_wR_factor_gt 0.2123
_refine_ls_wR_factor_ref 0.2357
_reflns_number_gt 5915
_reflns_number_total 8086
_reflns_threshold_expression >2\s(I)
_cod_data_source_file c3ce41459k.txt
_cod_data_source_block mm148
_cod_database_code 7238862

loop_
_symmetry_equiv_pos_as_xyz
'x, y, z'
'-x, -y, -z'

loop_
_atom_site_label
_atom_site_type_symbol
_atom_site_fract_x
_atom_site_fract_y
_atom_site_fract_z
_atom_site_U_iso_or_equiv
_atom_site_adp_type
_atom_site_occupancy
_atom_site_symmetry_multiplicity
_atom_site_calc_flag
_atom_site_refinement_flags
_atom_site_disorder_assembly
_atom_site_disorder_group
C1 C 0.2024(6) -0.3743(3) -0.1683(3) 0.0360(11) Uani 1 1 d U . .
C2 C 0.3343(6) -0.3488(3) -0.0960(3) 0.0362(11) Uani 1 1 d U . .
H2 H 0.3616 -0.3893 -0.0732 0.043 Uiso 1 1 calc R . .
C3 C 0.4253(6) -0.2642(3) -0.0577(3) 0.0313(10) Uani 1 1 d U . .
H3 H 0.5147 -0.2472 -0.0084 0.038 Uiso 1 1 calc R . .
C4 C 0.3887(6) -0.2032(3) -0.0898(3) 0.0285(10) Uani 1 1 d U . .
C5 C 0.2585(6) -0.2287(3) -0.1614(3) 0.0299(10) Uani 1 1 d U . .
C6 C 0.1654(6) -0.3138(3) -0.2002(3) 0.0324(11) Uani 1 1 d U . .
C7 C 0.0269(6) -0.3308(4) -0.2788(3) 0.0439(14) Uani 1 1 d U . .
H7 H -0.0399 -0.3918 -0.3069 0.053 Uiso 1 1 calc R . .
C8 C 0.1081(6) -0.3069(4) -0.3400(3) 0.0376(12) Uani 1 1 d U . .
C9 C 0.0964(8) -0.3615(4) -0.4261(3) 0.0507(15) Uani 1 1 d U . .
H9 H 0.0336 -0.4195 -0.4527 0.061 Uiso 1 1 calc R . .
C10 C 0.1787(8) -0.3295(4) -0.4725(3) 0.0492(14) Uani 1 1 d U . .
H10 H 0.1703 -0.3657 -0.5318 0.059 Uiso 1 1 calc R . .
C11 C 0.2718(7) -0.2461(4) -0.4337(3) 0.0390(12) Uani 1 1 d U . .
H11 H 0.3280 -0.2253 -0.4661 0.047 Uiso 1 1 calc R . .
C12 C 0.2844(6) -0.1920(3) -0.3472(3) 0.0319(10) Uani 1 1 d U . .
H12 H 0.3493 -0.1344 -0.3205 0.038 Uiso 1 1 calc R . .
C13 C 0.2024(6) -0.2224(3) -0.3009(3) 0.0300(10) Uani 1 1 d U . .
C14 C 0.2013(6) -0.1717(3) -0.2058(3) 0.0322(11) Uani 1 1 d U . .
H14 H 0.2686 -0.1109 -0.1777 0.039 Uiso 1 1 calc R . .
C15 C 0.0229(7) -0.1744(5) -0.2054(3) 0.0496(15) Uani 1 1 d U . .
C16 C -0.0483(10) -0.1031(6) -0.1687(4) 0.078(2) Uani 1 1 d U . .
H16 H 0.0147 -0.0451 -0.1402 0.094 Uiso 1 1 calc R . .
C17 C -0.2178(13) -0.1197(10) -0.1753(6) 0.109(4) Uani 1 1 d U . .
H17 H -0.2692 -0.0721 -0.1503 0.131 Uiso 1 1 calc R . .
C18 C -0.3076(12) -0.2023(11) -0.2167(7) 0.119(5) Uani 1 1 d U . .
H18 H -0.4214 -0.2114 -0.2209 0.143 Uiso 1 1 calc R . .
C19 C -0.2377(8) -0.2747(8) -0.2533(5) 0.090(3) Uani 1 1 d U . .
H19 H -0.3026 -0.3323 -0.2828 0.108 Uiso 1 1 calc R . .
C20 C -0.0718(7) -0.2604(5) -0.2455(4) 0.0576(18) Uani 1 1 d U . .
C21 C 0.1348(10) -0.5189(4) -0.1772(4) 0.0612(19) Uani 1 1 d U . .
H21A H 0.1123 -0.4988 -0.1195 0.073 Uiso 1 1 calc R . .
H21B H 0.2504 -0.5247 -0.1705 0.073 Uiso 1 1 calc R . .
C22 C 0.0246(8) -0.6057(4) -0.2385(3) 0.0522(17) Uani 1 1 d U . .
C23 C -0.1328(9) -0.6099(4) -0.2795(4) 0.0582(18) Uani 1 1 d U . .
H23 H -0.1713 -0.5572 -0.2704 0.070 Uiso 1 1 calc R . .
C24 C -0.2374(8) -0.6907(4) -0.3345(3) 0.0497(15) Uani 1 1 d U . .
H24 H -0.3467 -0.6928 -0.3619 0.060 Uiso 1 1 calc R . .
C25 C -0.1807(7) -0.7677(3) -0.3490(3) 0.0421(14) Uani 1 1 d U . .
C26 C -0.0213(8) -0.7623(4) -0.3056(3) 0.0485(15) Uani 1 1 d U . .
H26 H 0.0181 -0.8145 -0.3132 0.058 Uiso 1 1 calc R . .
C27 C 0.0795(8) -0.6823(4) -0.2521(4) 0.0549(17) Uani 1 1 d U . .
H27 H 0.1886 -0.6799 -0.2241 0.066 Uiso 1 1 calc R . .
C28 C -0.2906(7) -0.8555(3) -0.4082(3) 0.0367(12) Uani 1 1 d U . .
C29 C 0.6244(6) -0.0935(3) 0.0085(3) 0.0325(11) Uani 1 1 d U . .
H29A H 0.6878 -0.0389 0.0131 0.039 Uiso 1 1 calc R . .
H29B H 0.6880 -0.1399 -0.0109 0.039 Uiso 1 1 calc R . .
C30 C 0.6050(6) -0.0794(3) 0.0975(3) 0.0279(10) Uani 1 1 d U . .
C31 C 0.4645(6) -0.0598(3) 0.1217(3) 0.0343(11) Uani 1 1 d U . .
H31 H 0.3741 -0.0583 0.0809 0.041 Uiso 1 1 calc R . .
C32 C 0.4541(7) -0.0423(3) 0.2055(3) 0.0360(11) Uani 1 1 d U . .
H32 H 0.3574 -0.0277 0.2219 0.043 Uiso 1 1 calc R . .
C33 C 0.5832(6) -0.0459(3) 0.2652(3) 0.0286(10) Uani 1 1 d U . .
C34 C 0.7218(7) -0.0674(4) 0.2405(3) 0.0410(12) Uani 1 1 d U . .
H34 H 0.8101 -0.0719 0.2803 0.049 Uiso 1 1 calc R . .
C35 C 0.7332(7) -0.0828(3) 0.1572(3) 0.0385(12) Uani 1 1 d U . .
H35 H 0.8311 -0.0959 0.1413 0.046 Uiso 1 1 calc R . .
C36 C 0.5733(6) -0.0254(3) 0.3571(3) 0.0284(10) Uani 1 1 d U . .
O1 O 0.1056(5) -0.4564(2) -0.2119(2) 0.0510(11) Uani 1 1 d U . .
O2 O -0.4351(5) -0.8550(2) -0.4412(2) 0.0409(9) Uani 1 1 d U . .
O3 O -0.2299(5) -0.9223(2) -0.4204(2) 0.0446(9) Uani 1 1 d U . .
O4 O 0.4730(4) -0.1177(2) -0.05580(19) 0.0327(8) Uani 1 1 d U . .
O5 O 0.6708(4) -0.0502(2) 0.4013(2) 0.0355(8) Uani 1 1 d U . .
O6 O 0.4637(4) 0.0149(2) 0.3807(2) 0.0371(8) Uani 1 1 d U A .
Zn1 Zn 0.36445(6) 0.04631(3) 0.48471(3) 0.0259(2) Uani 1 1 d U . .
N1A N 0.2033(6) 0.1183(3) 0.4569(4) 0.0531(13) Uani 0.406(3) 1 d PU A 1
C37A C 0.0501(14) 0.0951(9) 0.4778(9) 0.0346(19) Uani 0.406(3) 1 d PU A 1
H37A H 0.0640 0.0546 0.5047 0.052 Uiso 0.406(3) 1 calc PR A 1
H37B H -0.0387 0.0670 0.4243 0.052 Uiso 0.406(3) 1 calc PR A 1
H37C H 0.0236 0.1483 0.5181 0.052 Uiso 0.406(3) 1 calc PR A 1
C38A C 0.2757(15) 0.1725(9) 0.4186(8) 0.032(2) Uani 0.406(3) 1 d PU A 1
H38A H 0.3889 0.1660 0.4196 0.048 Uiso 0.406(3) 1 calc PR A 1
H38B H 0.2737 0.2341 0.4523 0.048 Uiso 0.406(3) 1 calc PR A 1
H38C H 0.2124 0.1530 0.3585 0.048 Uiso 0.406(3) 1 calc PR A 1
N1B N 0.2033(6) 0.1183(3) 0.4569(4) 0.0531(13) Uani 0.341(6) 1 d PU A 2
C37B C 0.1259(18) 0.1585(10) 0.5178(10) 0.0346(19) Uani 0.341(6) 1 d PU A 2
H37D H 0.1564 0.1428 0.5663 0.052 Uiso 0.341(6) 1 calc PR A 2
H37E H 0.0076 0.1400 0.4925 0.052 Uiso 0.341(6) 1 calc PR A 2
H37F H 0.1575 0.2222 0.5389 0.052 Uiso 0.341(6) 1 calc PR A 2
C38B C 0.1854(18) 0.1277(11) 0.3854(10) 0.032(2) Uani 0.341(6) 1 d PU A 2
H38D H 0.2523 0.0931 0.3505 0.048 Uiso 0.341(6) 1 calc PR A 2
H38E H 0.2200 0.1896 0.3991 0.048 Uiso 0.341(6) 1 calc PR A 2
H38F H 0.0704 0.1073 0.3526 0.048 Uiso 0.341(6) 1 calc PR A 2
N1C N 0.2033(6) 0.1183(3) 0.4569(4) 0.0531(13) Uani 0.253(6) 1 d PU A 3
C37C C 0.262(2) 0.2167(13) 0.5352(14) 0.0346(19) Uani 0.253(6) 1 d PU A 3
H37G H 0.3725 0.2233 0.5693 0.052 Uiso 0.253(6) 1 calc PR A 3
H37H H 0.1869 0.2264 0.5726 0.052 Uiso 0.253(6) 1 calc PR A 3
H37I H 0.2615 0.2596 0.5107 0.052 Uiso 0.253(6) 1 calc PR A 3
C38C C 0.061(2) 0.0525(14) 0.3763(12) 0.032(2) Uani 0.253(6) 1 d PU A 3
H38G H 0.0943 -0.0036 0.3493 0.048 Uiso 0.253(6) 1 calc PR A 3
H38H H 0.0375 0.0770 0.3339 0.048 Uiso 0.253(6) 1 calc PR A 3
H38I H -0.0371 0.0432 0.3954 0.048 Uiso 0.253(6) 1 calc PR A 3
O7A O -0.0347(12) 0.1616(7) 0.9308(7) 0.075(3) Uani 0.552(13) 1 d PDU B 3
C39A C 0.004(5) 0.2271(15) 1.0010(15) 0.061(5) Uani 0.552(13) 1 d PDU B 3
H39 H -0.0448 0.2282 1.0460 0.073 Uiso 0.552(13) 1 calc PR B 3
N2A N 0.119(4) 0.3004(13) 1.0149(14) 0.048(4) Uani 0.552(13) 1 d PDU B 3
C40A C 0.179(4) 0.3069(18) 0.949(2) 0.058(4) Uani 0.552(13) 1 d PDU B 3
H40A H 0.2563 0.3630 0.9717 0.087 Uiso 0.552(13) 1 calc PR B 3
H40B H 0.0889 0.3038 0.9025 0.087 Uiso 0.552(13) 1 calc PR B 3
H40C H 0.2357 0.2587 0.9254 0.087 Uiso 0.552(13) 1 calc PR B 3
C41A C 0.175(6) 0.3739(16) 1.0985(15) 0.076(7) Uani 0.552(13) 1 d PDU B 3
H41A H 0.1283 0.3610 1.1404 0.114 Uiso 0.552(13) 1 calc PR B 3
H41B H 0.1401 0.4257 1.0947 0.114 Uiso 0.552(13) 1 calc PR B 3
H41C H 0.2943 0.3853 1.1176 0.114 Uiso 0.552(13) 1 calc PR B 3
O7B O 0.2696(13) 0.3409(7) 0.9470(6) 0.054(3) Uani 0.448(13) 1 d PDU B 2
C39B C 0.158(5) 0.282(2) 0.934(3) 0.058(4) Uani 0.448(13) 1 d PDU B 2
H39B H 0.0987 0.2421 0.8771 0.070 Uiso 0.448(13) 1 calc PR B 2
N2B N 0.120(6) 0.2740(16) 1.0065(18) 0.048(4) Uani 0.448(13) 1 d PDU B 2
C40B C 0.002(7) 0.203(2) 0.993(2) 0.061(5) Uani 0.448(13) 1 d PDU B 2
H40D H -0.0131 0.2078 1.0488 0.092 Uiso 0.448(13) 1 calc PR B 2
H40E H 0.0368 0.1485 0.9631 0.092 Uiso 0.448(13) 1 calc PR B 2
H40F H -0.1020 0.2039 0.9570 0.092 Uiso 0.448(13) 1 calc PR B 2
C41B C 0.185(7) 0.341(2) 1.0927(19) 0.076(7) Uani 0.448(13) 1 d PDU B 2
H41D H 0.2668 0.3863 1.0921 0.114 Uiso 0.448(13) 1 calc PR B 2
H41E H 0.2373 0.3162 1.1303 0.114 Uiso 0.448(13) 1 calc PR B 2
H41F H 0.0974 0.3681 1.1146 0.114 Uiso 0.448(13) 1 calc PR B 2
O8A O 0.9218(10) 0.4432(6) 0.9634(5) 0.075(3) Uani 0.627(13) 1 d PDU C 1
C42A C 0.831(2) 0.3744(9) 0.9156(13) 0.050(3) Uani 0.627(13) 1 d PDU C 1
H42A H 0.8781 0.3238 0.8982 0.060 Uiso 0.627(13) 1 calc PR C 1
N3A N 0.670(2) 0.3627(13) 0.885(2) 0.047(3) Uani 0.627(13) 1 d PDU C 1
C43A C 0.588(3) 0.4351(19) 0.906(3) 0.066(3) Uani 0.627(13) 1 d PDU C 1
H43A H 0.4727 0.4141 0.8735 0.098 Uiso 0.627(13) 1 calc PR C 1
H43B H 0.6386 0.4785 0.8891 0.098 Uiso 0.627(13) 1 calc PR C 1
H43C H 0.5972 0.4621 0.9680 0.098 Uiso 0.627(13) 1 calc PR C 1
C44A C 0.566(3) 0.2774(12) 0.8333(8) 0.064(4) Uani 0.627(13) 1 d PDU C 1
H44A H 0.6316 0.2321 0.8266 0.096 Uiso 0.627(13) 1 calc PR C 1
H44B H 0.5135 0.2731 0.7760 0.096 Uiso 0.627(13) 1 calc PR C 1
H44C H 0.4823 0.2689 0.8622 0.096 Uiso 0.627(13) 1 calc PR C 1
O8B O 0.4483(17) 0.4432(9) 0.8916(10) 0.085(6) Uani 0.373(13) 1 d PDU C 2
C42B C 0.585(5) 0.431(3) 0.908(6) 0.066(3) Uani 0.373(13) 1 d PDU C 2
H42B H 0.6670 0.4805 0.9472 0.079 Uiso 0.373(13) 1 calc PR C 2
N3B N 0.634(5) 0.355(2) 0.877(4) 0.047(3) Uani 0.373(13) 1 d PDU C 2
C43B C 0.796(3) 0.3477(19) 0.910(2) 0.050(3) Uani 0.373(13) 1 d PDU C 2
H43D H 0.8117 0.2882 0.8775 0.075 Uiso 0.373(13) 1 calc PR C 2
H43E H 0.8138 0.3602 0.9715 0.075 Uiso 0.373(13) 1 calc PR C 2
H43F H 0.8751 0.3899 0.9040 0.075 Uiso 0.373(13) 1 calc PR C 2
C44B C 0.540(5) 0.275(2) 0.8040(16) 0.064(4) Uani 0.373(13) 1 d PDU C 2
H44D H 0.4254 0.2800 0.7899 0.096 Uiso 0.373(13) 1 calc PR C 2
H44E H 0.5469 0.2255 0.8193 0.096 Uiso 0.373(13) 1 calc PR C 2
H44F H 0.5835 0.2650 0.7536 0.096 Uiso 0.373(13) 1 calc PR C 2
O9 O -0.3259(11) -0.4970(8) -0.3901(7) 0.223(7) Uani 1 1 d U D 2
C45 C -0.4624(17) -0.5393(9) -0.4162(12) 0.163(6) Uani 1 1 d U D 2
H45 H -0.4836 -0.5825 -0.4742 0.196 Uiso 1 1 calc R D 2
N4 N -0.5822(14) -0.5408(6) -0.3866(8) 0.119(3) Uani 1 1 d U D 2
C46 C -0.525(3) -0.4781(16) -0.2872(12) 0.285(14) Uani 1 1 d U D 2
H46A H -0.4107 -0.4487 -0.2724 0.427 Uiso 1 1 calc R D 2
H46B H -0.5347 -0.5122 -0.2538 0.427 Uiso 1 1 calc R D 2
H46C H -0.5933 -0.4341 -0.2733 0.427 Uiso 1 1 calc R D 2
C47 C -0.7253(19) -0.5740(15) -0.3983(14) 0.243(10) Uani 1 1 d U D 2
H47A H -0.7566 -0.5498 -0.3435 0.365 Uiso 1 1 calc R D 2
H47B H -0.7371 -0.6376 -0.4193 0.365 Uiso 1 1 calc R D 2
H47C H -0.7961 -0.5609 -0.4415 0.365 Uiso 1 1 calc R D 2

loop_
_atom_site_aniso_label
_atom_site_aniso_U_11
_atom_site_aniso_U_22
_atom_site_aniso_U_33
_atom_site_aniso_U_23
_atom_site_aniso_U_13
_atom_site_aniso_U_12
C1 0.047(3) 0.032(3) 0.021(2) 0.006(2) 0.009(2) -0.006(2)
C2 0.048(3) 0.034(3) 0.029(3) 0.014(2) 0.016(2) 0.008(2)
C3 0.038(3) 0.029(2) 0.022(2) 0.0073(19) 0.0087(19) 0.004(2)
C4 0.036(3) 0.031(2) 0.018(2) 0.0094(19) 0.0106(19) 0.003(2)
C5 0.036(3) 0.030(2) 0.024(2) 0.0096(19) 0.0128(19) 0.007(2)
C6 0.031(2) 0.041(3) 0.021(2) 0.009(2) 0.0111(19) 0.000(2)
C7 0.038(3) 0.063(4) 0.024(2) 0.020(2) 0.004(2) -0.009(3)
C8 0.036(3) 0.050(3) 0.022(2) 0.016(2) 0.001(2) -0.005(2)
C9 0.069(4) 0.039(3) 0.027(3) 0.006(2) 0.006(3) -0.012(3)
C10 0.073(4) 0.048(3) 0.023(3) 0.010(2) 0.017(3) 0.009(3)
C11 0.048(3) 0.047(3) 0.032(3) 0.022(2) 0.018(2) 0.015(3)
C12 0.034(3) 0.035(3) 0.027(2) 0.014(2) 0.006(2) 0.007(2)
C13 0.032(2) 0.036(3) 0.021(2) 0.011(2) 0.0063(19) 0.010(2)
C14 0.041(3) 0.038(3) 0.019(2) 0.011(2) 0.0092(19) 0.016(2)
C15 0.049(3) 0.091(5) 0.030(3) 0.038(3) 0.021(2) 0.037(3)
C16 0.100(5) 0.143(7) 0.045(3) 0.065(4) 0.049(4) 0.087(5)
C17 0.110(8) 0.233(12) 0.079(6) 0.116(8) 0.074(6) 0.126(8)
C18 0.065(6) 0.287(15) 0.092(7) 0.139(9) 0.055(5) 0.092(8)
C19 0.042(4) 0.206(10) 0.069(5) 0.099(6) 0.030(3) 0.031(5)
C20 0.038(3) 0.117(6) 0.035(3) 0.047(4) 0.012(2) 0.017(3)
C21 0.098(5) 0.041(3) 0.030(3) 0.014(3) 0.005(3) -0.022(3)
C22 0.078(4) 0.043(3) 0.018(2) 0.010(2) 0.000(3) -0.025(3)
C23 0.095(5) 0.035(3) 0.030(3) 0.009(2) 0.011(3) -0.013(3)
C24 0.075(4) 0.039(3) 0.024(2) 0.010(2) 0.009(3) -0.014(3)
C25 0.064(4) 0.040(3) 0.017(2) 0.013(2) 0.008(2) -0.014(3)
C26 0.066(4) 0.041(3) 0.027(3) 0.013(2) 0.005(3) -0.013(3)
C27 0.070(4) 0.048(4) 0.031(3) 0.015(3) 0.002(3) -0.025(3)
C28 0.054(3) 0.036(3) 0.015(2) 0.010(2) 0.008(2) -0.009(2)
C29 0.045(3) 0.032(3) 0.020(2) 0.0123(19) 0.009(2) 0.001(2)
C30 0.042(3) 0.020(2) 0.020(2) 0.0083(18) 0.0057(19) 0.0038(19)
C31 0.045(3) 0.030(3) 0.022(2) 0.009(2) 0.002(2) 0.008(2)
C32 0.046(3) 0.035(3) 0.025(2) 0.008(2) 0.015(2) 0.009(2)
C33 0.045(3) 0.026(2) 0.015(2) 0.0085(18) 0.0098(19) 0.003(2)
C34 0.052(3) 0.050(3) 0.027(3) 0.018(2) 0.013(2) 0.021(3)
C35 0.045(3) 0.047(3) 0.032(3) 0.020(2) 0.018(2) 0.020(2)
C36 0.041(3) 0.021(2) 0.019(2) 0.0057(18) 0.011(2) -0.005(2)
O1 0.071(3) 0.040(2) 0.0258(18) 0.0124(16) 0.0005(18) -0.0221(19)
O2 0.059(2) 0.0306(18) 0.0253(17) 0.0088(15) 0.0084(17) -0.0065(17)
O3 0.054(2) 0.042(2) 0.0297(19) 0.0144(17) 0.0041(16) -0.0095(19)
O4 0.049(2) 0.0255(16) 0.0192(15) 0.0085(13) 0.0041(14) 0.0026(15)
O5 0.048(2) 0.041(2) 0.0250(17) 0.0210(15) 0.0110(15) 0.0102(16)
O6 0.054(2) 0.0350(19) 0.0235(17) 0.0101(15) 0.0180(16) 0.0076(17)
Zn1 0.0323(3) 0.0283(3) 0.0179(3) 0.0107(2) 0.0070(2) 0.0055(2)
N1A 0.038(2) 0.064(3) 0.092(4) 0.061(3) 0.028(3) 0.023(2)
C37A 0.031(4) 0.040(5) 0.053(5) 0.032(4) 0.020(4) 0.020(4)
C38A 0.026(5) 0.056(6) 0.040(5) 0.043(5) 0.011(4) 0.021(4)
N1B 0.038(2) 0.064(3) 0.092(4) 0.061(3) 0.028(3) 0.023(2)
C37B 0.031(4) 0.040(5) 0.053(5) 0.032(4) 0.020(4) 0.020(4)
C38B 0.026(5) 0.056(6) 0.040(5) 0.043(5) 0.011(4) 0.021(4)
N1C 0.038(2) 0.064(3) 0.092(4) 0.061(3) 0.028(3) 0.023(2)
C37C 0.031(4) 0.040(5) 0.053(5) 0.032(4) 0.020(4) 0.020(4)
C38C 0.026(5) 0.056(6) 0.040(5) 0.043(5) 0.011(4) 0.021(4)
O7A 0.076(6) 0.100(8) 0.070(7) 0.042(6) 0.043(5) 0.038(6)
C39A 0.073(5) 0.074(13) 0.068(7) 0.044(7) 0.042(5) 0.044(11)
N2A 0.056(3) 0.063(11) 0.052(5) 0.041(7) 0.029(4) 0.033(10)
C40A 0.065(9) 0.074(15) 0.057(9) 0.038(10) 0.029(7) 0.035(9)
C41A 0.071(8) 0.118(18) 0.061(6) 0.061(10) 0.021(5) 0.006(17)
O7B 0.058(7) 0.060(7) 0.047(6) 0.025(5) 0.017(5) 0.008(5)
C39B 0.065(9) 0.074(15) 0.057(9) 0.038(10) 0.029(7) 0.035(9)
N2B 0.056(3) 0.063(11) 0.052(5) 0.041(7) 0.029(4) 0.033(10)
C40B 0.073(5) 0.074(13) 0.068(7) 0.044(7) 0.042(5) 0.044(11)
C41B 0.071(8) 0.118(18) 0.061(6) 0.061(10) 0.021(5) 0.006(17)
O8A 0.081(6) 0.079(6) 0.060(5) 0.027(5) 0.018(4) 0.012(5)
C42A 0.052(7) 0.058(9) 0.056(5) 0.036(8) 0.026(6) 0.009(7)
N3A 0.045(9) 0.051(4) 0.052(7) 0.029(4) 0.018(8) 0.009(5)
C43A 0.066(5) 0.048(4) 0.088(6) 0.030(4) 0.026(4) 0.016(4)
C44A 0.093(9) 0.052(4) 0.037(9) 0.012(8) 0.024(9) -0.007(5)
O8B 0.068(9) 0.069(9) 0.103(12) 0.013(8) 0.027(8) 0.045(7)
C42B 0.066(5) 0.048(4) 0.088(6) 0.030(4) 0.026(4) 0.016(4)
N3B 0.045(9) 0.051(4) 0.052(7) 0.029(4) 0.018(8) 0.009(5)
C43B 0.052(7) 0.058(9) 0.056(5) 0.036(8) 0.026(6) 0.009(7)
C44B 0.093(9) 0.052(4) 0.037(9) 0.012(8) 0.024(9) -0.007(5)
O9 0.088(6) 0.233(12) 0.182(10) -0.068(8) 0.018(6) 0.031(7)
C45 0.093(9) 0.092(8) 0.240(16) 0.020(9) 0.016(10) 0.021(7)
N4 0.112(7) 0.094(6) 0.190(10) 0.068(6) 0.088(7) 0.054(5)
C46 0.24(2) 0.34(3) 0.166(16) -0.021(17) 0.127(15) -0.01(2)
C47 0.113(12) 0.33(3) 0.26(2) 0.149(19) -0.018(13) -0.042(15)

loop_
_atom_type_symbol
_atom_type_description
_atom_type_scat_dispersion_real
_atom_type_scat_dispersion_imag
_atom_type_scat_source
C C 0.0033 0.0016 'International Tables Vol C Tables 4.2.6.8 and 6.1.1.4'
H H 0.0000 0.0000 'International Tables Vol C Tables 4.2.6.8 and 6.1.1.4'
O O 0.0106 0.0060 'International Tables Vol C Tables 4.2.6.8 and 6.1.1.4'
Zn Zn 0.2839 1.4301 'International Tables Vol C Tables 4.2.6.8 and 6.1.1.4'
N N 0.0061 0.0033 'International Tables Vol C Tables 4.2.6.8 and 6.1.1.4'

loop_
_geom_angle_atom_site_label_1
_geom_angle_atom_site_label_2
_geom_angle_atom_site_label_3
_geom_angle
_geom_angle_site_symmetry_1
_geom_angle_site_symmetry_3
O1 C1 C6 116.4(4) . .
O1 C1 C2 124.7(5) . .
C6 C1 C2 118.9(5) . .
C3 C2 C1 119.8(5) . .
C3 C2 H2 120.1 . .
C1 C2 H2 120.1 . .
C2 C3 C4 121.5(5) . .
C2 C3 H3 119.2 . .
C4 C3 H3 119.2 . .
C5 C4 O4 116.1(4) . .
C5 C4 C3 118.6(4) . .
O4 C4 C3 125.4(4) . .
C4 C5 C6 120.3(5) . .
C4 C5 C14 126.0(4) . .
C6 C5 C14 113.7(4) . .
C1 C6 C5 121.0(4) . .
C1 C6 C7 125.8(5) . .
C5 C6 C7 113.2(5) . .
C20 C7 C6 105.0(4) . .
C20 C7 C8 105.0(5) . .
C6 C7 C8 105.7(4) . .
C20 C7 H7 113.4 . .
C6 C7 H7 113.4 . .
C8 C7 H7 113.4 . .
C9 C8 C13 120.5(5) . .
C9 C8 C7 125.9(5) . .
C13 C8 C7 113.6(4) . .
C8 C9 C10 118.6(5) . .
C8 C9 H9 120.7 . .
C10 C9 H9 120.7 . .
C11 C10 C9 120.8(5) . .
C11 C10 H10 119.6 . .
C9 C10 H10 119.6 . .
C10 C11 C12 120.4(5) . .
C10 C11 H11 119.8 . .
C12 C11 H11 119.8 . .
C13 C12 C11 119.5(5) . .
C13 C12 H12 120.3 . .
C11 C12 H12 120.3 . .
C12 C13 C8 120.3(4) . .
C12 C13 C14 126.5(4) . .
C8 C13 C14 113.2(4) . .
C15 C14 C5 105.0(4) . .
C15 C14 C13 106.0(4) . .
C5 C14 C13 105.2(4) . .
C15 C14 H14 113.3 . .
C5 C14 H14 113.3 . .
C13 C14 H14 113.3 . .
C16 C15 C20 120.3(6) . .
C16 C15 C14 126.7(7) . .
C20 C15 C14 113.0(5) . .
C15 C16 C17 117.9(10) . .
C15 C16 H16 121.0 . .
C17 C16 H16 121.0 . .
C18 C17 C16 120.9(10) . .
C18 C17 H17 119.6 . .
C16 C17 H17 119.6 . .
C17 C18 C19 121.9(9) . .
C17 C18 H18 119.1 . .
C19 C18 H18 119.1 . .
C20 C19 C18 118.2(10) . .
C20 C19 H19 120.9 . .
C18 C19 H19 120.9 . .
C19 C20 C15 120.7(8) . .
C19 C20 C7 125.9(8) . .
C15 C20 C7 113.4(5) . .
O1 C21 C22 108.7(5) . .
O1 C21 H21A 110.0 . .
C22 C21 H21A 110.0 . .
O1 C21 H21B 110.0 . .
C22 C21 H21B 110.0 . .
H21A C21 H21B 108.3 . .
C23 C22 C27 119.1(5) . .
C23 C22 C21 120.7(6) . .
C27 C22 C21 120.2(6) . .
C22 C23 C24 120.9(7) . .
C22 C23 H23 119.5 . .
C24 C23 H23 119.5 . .
C25 C24 C23 119.7(6) . .
C25 C24 H24 120.2 . .
C23 C24 H24 120.2 . .
C24 C25 C26 118.6(5) . .
C24 C25 C28 120.7(5) . .
C26 C25 C28 120.6(5) . .
C27 C26 C25 120.7(6) . .
C27 C26 H26 119.7 . .
C25 C26 H26 119.7 . .
C26 C27 C22 120.9(6) . .
C26 C27 H27 119.5 . .
C22 C27 H27 119.5 . .
O2 C28 O3 125.9(5) . .
O2 C28 C25 116.8(5) . .
O3 C28 C25 117.3(5) . .
O4 C29 C30 113.9(4) . .
O4 C29 H29A 108.8 . .
C30 C29 H29A 108.8 . .
O4 C29 H29B 108.8 . .
C30 C29 H29B 108.8 . .
H29A C29 H29B 107.7 . .
C31 C30 C35 118.8(4) . .
C31 C30 C29 121.7(4) . .
C35 C30 C29 119.4(4) . .
C30 C31 C32 120.3(5) . .
C30 C31 H31 119.9 . .
C32 C31 H31 119.9 . .
C33 C32 C31 120.7(5) . .
C33 C32 H32 119.6 . .
C31 C32 H32 119.6 . .
C34 C33 C32 119.0(4) . .
C34 C33 C36 120.2(4) . .
C32 C33 C36 120.8(4) . .
C33 C34 C35 120.1(5) . .
C33 C34 H34 119.9 . .
C35 C34 H34 119.9 . .
C30 C35 C34 121.0(5) . .
C30 C35 H35 119.5 . .
C34 C35 H35 119.5 . .
O5 C36 O6 126.1(4) . .
O5 C36 C33 118.3(4) . .
O6 C36 C33 115.5(4) . .
C1 O1 C21 117.6(4) . .
C28 O2 Zn1 132.4(3) . 1_444
C28 O3 Zn1 123.2(4) . 2_545
C4 O4 C29 117.4(4) . .
C36 O5 Zn1 119.9(3) . 2_656
C36 O6 Zn1 135.4(3) . .
O3 Zn1 O5 89.97(14) 2_545 2_656
O3 Zn1 N1A 102.3(2) 2_545 .
O5 Zn1 N1A 101.98(18) 2_656 .
O3 Zn1 O6 85.57(14) 2_545 .
O5 Zn1 O6 157.69(15) 2_656 .
N1A Zn1 O6 100.33(18) . .
O3 Zn1 O2 158.08(17) 2_545 1_666
O5 Zn1 O2 86.60(14) 2_656 1_666
N1A Zn1 O2 99.56(19) . 1_666
O6 Zn1 O2 89.43(14) . 1_666
O3 Zn1 Zn1 82.84(12) 2_545 2_656
O5 Zn1 Zn1 84.82(10) 2_656 2_656
N1A Zn1 Zn1 171.34(13) . 2_656
O6 Zn1 Zn1 72.94(11) . 2_656
O2 Zn1 Zn1 75.30(11) 1_666 2_656
C37A N1A C38A 141.3(7) . .
C37A N1A Zn1 108.7(5) . .
C38A N1A Zn1 109.9(5) . .
N1A C37A H37A 109.5 . .
N1A C37A H37B 109.5 . .
H37A C37A H37B 109.5 . .
N1A C37A H37C 109.5 . .
H37A C37A H37C 109.5 . .
H37B C37A H37C 109.5 . .
N1A C38A H38A 109.5 . .
N1A C38A H38B 109.5 . .
H38A C38A H38B 109.5 . .
N1A C38A H38C 109.5 . .
H38A C38A H38C 109.5 . .
H38B C38A H38C 109.5 . .
H37D C37B H37E 109.5 . .
H37D C37B H37F 109.5 . .
H37E C37B H37F 109.5 . .
H38D C38B H38E 109.5 . .
H38D C38B H38F 109.5 . .
H38E C38B H38F 109.5 . .
H37G C37C H37H 109.5 . .
H37G C37C H37I 109.5 . .
H37H C37C H37I 109.5 . .
H38G C38C H38H 109.5 . .
H38G C38C H38I 109.5 . .
H38H C38C H38I 109.5 . .
O7A C39A N2A 121(2) . .
O7A C39A H39 119.7 . .
N2A C39A H39 119.7 . .
C40A N2A C39A 122.3(13) . .
C40A N2A C41A 117(3) . .
C39A N2A C41A 121(3) . .
N2A C40A H40A 109.5 . .
N2A C40A H40B 109.5 . .
H40A C40A H40B 109.5 . .
N2A C40A H40C 109.5 . .
H40A C40A H40C 109.5 . .
H40B C40A H40C 109.5 . .
N2A C41A H41A 109.5 . .
N2A C41A H41B 109.5 . .
H41A C41A H41B 109.5 . .
N2A C41A H41C 109.5 . .
H41A C41A H41C 109.5 . .
H41B C41A H41C 109.5 . .
O7B C39B N2B 119(3) . .
O7B C39B H39B 120.6 . .
N2B C39B H39B 120.6 . .
C40B N2B C39B 119.2(17) . .
C40B N2B C41B 119(3) . .
C39B N2B C41B 122(3) . .
N2B C40B H40D 109.5 . .
N2B C40B H40E 109.5 . .
H40D C40B H40E 109.5 . .
N2B C40B H40F 109.5 . .
H40D C40B H40F 109.5 . .
H40E C40B H40F 109.5 . .
N2B C41B H41D 109.5 . .
N2B C41B H41E 109.5 . .
H41D C41B H41E 109.5 . .
N2B C41B H41F 109.5 . .
H41D C41B H41F 109.5 . .
H41E C41B H41F 109.5 . .
O8A C42A N3A 125.7(14) . .
O8A C42A H42A 117.1 . .
N3A C42A H42A 117.1 . .
C42A N3A C43A 121.5(12) . .
C42A N3A C44A 123.0(18) . .
C43A N3A C44A 115.4(18) . .
N3A C43A H43A 109.5 . .
N3A C43A H43B 109.5 . .
H43A C43A H43B 109.5 . .
N3A C43A H43C 109.5 . .
H43A C43A H43C 109.5 . .
H43B C43A H43C 109.5 . .
N3A C44A H44A 109.5 . .
N3A C44A H44B 109.5 . .
H44A C44A H44B 109.5 . .
N3A C44A H44C 109.5 . .
H44A C44A H44C 109.5 . .
H44B C44A H44C 109.5 . .
O8B C42B N3B 127(3) . .
O8B C42B H42B 116.4 . .
N3B C42B H42B 116.3 . .
C42B N3B C43B 121.0(19) . .
C42B N3B C44B 126(3) . .
C43B N3B C44B 113(3) . .
N3B C43B H43D 109.5 . .
N3B C43B H43E 109.5 . .
H43D C43B H43E 109.5 . .
N3B C43B H43F 109.5 . .
H43D C43B H43F 109.5 . .
H43E C43B H43F 109.5 . .
N3B C44B H44D 109.5 . .
N3B C44B H44E 109.5 . .
H44D C44B H44E 109.5 . .
N3B C44B H44F 109.5 . .
H44D C44B H44F 109.5 . .
H44E C44B H44F 109.5 . .
O9 C45 N4 136.1(17) . .
O9 C45 H45 112.0 . .
N4 C45 H45 112.0 . .
C47 N4 C45 148.1(17) . .
C47 N4 C46 104.3(14) . .
C45 N4 C46 107.3(13) . .
N4 C46 H46A 109.5 . .
N4 C46 H46B 109.5 . .
H46A C46 H46B 109.5 . .
N4 C46 H46C 109.5 . .
H46A C46 H46C 109.5 . .
H46B C46 H46C 109.5 . .
N4 C47 H47A 109.5 . .
N4 C47 H47B 109.5 . .
H47A C47 H47B 109.5 . .
N4 C47 H47C 109.5 . .
H47A C47 H47C 109.5 . .
H47B C47 H47C 109.5 . .

loop_
_geom_bond_atom_site_label_1
_geom_bond_atom_site_label_2
_geom_bond_distance
_geom_bond_site_symmetry_2
C1 O1 1.368(6) .
C1 C6 1.385(7) .
C1 C2 1.394(7) .
C2 C3 1.383(7) .
C2 H2 0.9500 .
C3 C4 1.394(7) .
C3 H3 0.9500 .
C4 C5 1.378(7) .
C4 O4 1.381(6) .
C5 C6 1.396(7) .
C5 C14 1.524(7) .
C6 C7 1.527(7) .
C7 C20 1.525(9) .
C7 C8 1.534(7) .
C7 H7 1.0000 .
C8 C9 1.390(7) .
C8 C13 1.391(7) .
C9 C10 1.391(8) .
C9 H9 0.9500 .
C10 C11 1.373(8) .
C10 H10 0.9500 .
C11 C12 1.391(7) .
C11 H11 0.9500 .
C12 C13 1.373(7) .
C12 H12 0.9500 .
C13 C14 1.534(6) .
C14 C15 1.519(7) .
C14 H14 1.0000 .
C15 C16 1.391(9) .
C15 C20 1.411(10) .
C16 C17 1.416(13) .
C16 H16 0.9500 .
C17 C18 1.353(16) .
C17 H17 0.9500 .
C18 C19 1.397(16) .
C18 H18 0.9500 .
C19 C20 1.381(9) .
C19 H19 0.9500 .
C21 O1 1.435(7) .
C21 C22 1.503(7) .
C21 H21A 0.9900 .
C21 H21B 0.9900 .
C22 C23 1.371(10) .
C22 C27 1.377(10) .
C23 C24 1.400(8) .
C23 H23 0.9500 .
C24 C25 1.389(9) .
C24 H24 0.9500 .
C25 C26 1.394(9) .
C25 C28 1.506(7) .
C26 C27 1.374(8) .
C26 H26 0.9500 .
C27 H27 0.9500 .
C28 O2 1.255(7) .
C28 O3 1.255(7) .
C29 O4 1.429(6) .
C29 C30 1.516(6) .
C29 H29A 0.9900 .
C29 H29B 0.9900 .
C30 C31 1.376(7) .
C30 C35 1.376(7) .
C31 C32 1.391(6) .
C31 H31 0.9500 .
C32 C33 1.382(7) .
C32 H32 0.9500 .
C33 C34 1.371(7) .
C33 C36 1.517(6) .
C34 C35 1.393(7) .
C34 H34 0.9500 .
C35 H35 0.9500 .
C36 O5 1.242(6) .
C36 O6 1.254(6) .
O2 Zn1 2.052(4) 1_444
O3 Zn1 2.031(4) 2_545
O5 Zn1 2.040(3) 2_656
O6 Zn1 2.050(3) .
Zn1 O3 2.031(4) 2_545
Zn1 O5 2.040(3) 2_656
Zn1 N1A 2.045(5) .
Zn1 O2 2.052(4) 1_666
Zn1 Zn1 3.0085(11) 2_656
N1A C37A 1.478(12) .
N1A C38A 1.486(12) .
C37A H37A 0.9800 .
C37A H37B 0.9800 .
C37A H37C 0.9800 .
C38A H38A 0.9800 .
C38A H38B 0.9800 .
C38A H38C 0.9800 .
C37B H37D 0.9800 .
C37B H37E 0.9800 .
C37B H37F 0.9800 .
C38B H38D 0.9800 .
C38B H38E 0.9800 .
C38B H38F 0.9800 .
C37C H37G 0.9800 .
C37C H37H 0.9800 .
C37C H37I 0.9800 .
C38C H38G 0.9800 .
C38C H38H 0.9800 .
C38C H38I 0.9800 .
O7A C39A 1.233(16) .
C39A N2A 1.41(4) .
C39A H39 0.9500 .
N2A C40A 1.39(4) .
N2A C41A 1.435(13) .
C40A H40A 0.9800 .
C40A H40B 0.9800 .
C40A H40C 0.9800 .
C41A H41A 0.9800 .
C41A H41B 0.9800 .
C41A H41C 0.9800 .
O7B C39B 1.23(2) .
C39B N2B 1.41(4) .
C39B H39B 0.9500 .
N2B C40B 1.39(4) .
N2B C41B 1.429(15) .
C40B H40D 0.9800 .
C40B H40E 0.9800 .
C40B H40F 0.9800 .
C41B H41D 0.9800 .
C41B H41E 0.9800 .
C41B H41F 0.9800 .
O8A C42A 1.200(17) .
C42A N3A 1.33(2) .
C42A H42A 0.9500 .
N3A C43A 1.43(2) .
N3A C44A 1.442(14) .
C43A H43A 0.9800 .
C43A H43B 0.9800 .
C43A H43C 0.9800 .
C44A H44A 0.9800 .
C44A H44B 0.9800 .
C44A H44C 0.9800 .
O8B C42B 1.21(2) .
C42B N3B 1.33(3) .
C42B H42B 0.9500 .
N3B C43B 1.43(3) .
N3B C44B 1.446(18) .
C43B H43D 0.9800 .
C43B H43E 0.9800 .
C43B H43F 0.9800 .
C44B H44D 0.9800 .
C44B H44E 0.9800 .
C44B H44F 0.9800 .
O9 C45 1.198(14) .
C45 N4 1.233(16) .
C45 H45 0.9500 .
N4 C47 1.231(15) .
N4 C46 1.568(19) .
C46 H46A 0.9800 .
C46 H46B 0.9800 .
C46 H46C 0.9800 .
C47 H47A 0.9800 .
C47 H47B 0.9800 .
C47 H47C 0.9800 .

loop_
_geom_torsion_atom_site_label_1
_geom_torsion_atom_site_label_2
_geom_torsion_atom_site_label_3
_geom_torsion_atom_site_label_4
_geom_torsion
_geom_torsion_site_symmetry_1
_geom_torsion_site_symmetry_4
O1 C1 C2 C3 179.1(5) . .
C6 C1 C2 C3 0.0(7) . .
C1 C2 C3 C4 -0.2(7) . .
C2 C3 C4 C5 0.0(7) . .
C2 C3 C4 O4 -179.8(4) . .
O4 C4 C5 C6 -179.8(4) . .
C3 C4 C5 C6 0.4(7) . .
O4 C4 C5 C14 0.4(7) . .
C3 C4 C5 C14 -179.5(4) . .
O1 C1 C6 C5 -178.8(4) . .
C2 C1 C6 C5 0.4(7) . .
O1 C1 C6 C7 0.2(7) . .
C2 C1 C6 C7 179.4(5) . .
C4 C5 C6 C1 -0.6(7) . .
C14 C5 C6 C1 179.3(4) . .
C4 C5 C6 C7 -179.7(4) . .
C14 C5 C6 C7 0.2(6) . .
C1 C6 C7 C20 125.2(5) . .
C5 C6 C7 C20 -55.7(5) . .
C1 C6 C7 C8 -124.1(5) . .
C5 C6 C7 C8 55.0(6) . .
C20 C7 C8 C9 -125.0(6) . .
C6 C7 C8 C9 124.3(6) . .
C20 C7 C8 C13 56.2(6) . .
C6 C7 C8 C13 -54.6(6) . .
C13 C8 C9 C10 -1.0(9) . .
C7 C8 C9 C10 -179.7(6) . .
C8 C9 C10 C11 1.1(10) . .
C9 C10 C11 C12 -0.5(9) . .
C10 C11 C12 C13 -0.2(8) . .
C11 C12 C13 C8 0.4(7) . .
C11 C12 C13 C14 -179.5(5) . .
C9 C8 C13 C12 0.2(8) . .
C7 C8 C13 C12 179.2(5) . .
C9 C8 C13 C14 -179.9(5) . .
C7 C8 C13 C14 -1.0(6) . .
C4 C5 C14 C15 -124.1(5) . .
C6 C5 C14 C15 56.0(5) . .
C4 C5 C14 C13 124.3(5) . .
C6 C5 C14 C13 -55.6(5) . .
C12 C13 C14 C15 125.0(5) . .
C8 C13 C14 C15 -54.9(6) . .
C12 C13 C14 C5 -124.1(5) . .
C8 C13 C14 C5 56.0(5) . .
C5 C14 C15 C16 122.0(5) . .
C13 C14 C15 C16 -126.9(5) . .
C5 C14 C15 C20 -56.3(5) . .
C13 C14 C15 C20 54.8(5) . .
C20 C15 C16 C17 -1.7(8) . .
C14 C15 C16 C17 -179.9(5) . .
C15 C16 C17 C18 -0.6(11) . .
C16 C17 C18 C19 1.0(13) . .
C17 C18 C19 C20 0.9(12) . .
C18 C19 C20 C15 -3.2(9) . .
C18 C19 C20 C7 178.3(6) . .
C16 C15 C20 C19 3.7(8) . .
C14 C15 C20 C19 -177.9(5) . .
C16 C15 C20 C7 -177.6(5) . .
C14 C15 C20 C7 0.8(6) . .
C6 C7 C20 C19 -126.2(6) . .
C8 C7 C20 C19 122.6(6) . .
C6 C7 C20 C15 55.1(5) . .
C8 C7 C20 C15 -56.0(5) . .
O1 C21 C22 C23 -38.9(8) . .
O1 C21 C22 C27 143.0(6) . .
C27 C22 C23 C24 0.1(8) . .
C21 C22 C23 C24 -178.1(5) . .
C22 C23 C24 C25 -1.0(8) . .
C23 C24 C25 C26 2.0(7) . .
C23 C24 C25 C28 -179.7(5) . .
C24 C25 C26 C27 -2.3(8) . .
C28 C25 C26 C27 179.5(5) . .
C25 C26 C27 C22 1.4(8) . .
C23 C22 C27 C26 -0.3(8) . .
C21 C22 C27 C26 177.8(5) . .
C24 C25 C28 O2 -2.0(7) . .
C26 C25 C28 O2 176.3(4) . .
C24 C25 C28 O3 177.9(4) . .
C26 C25 C28 O3 -3.9(7) . .
O4 C29 C30 C31 -22.6(6) . .
O4 C29 C30 C35 160.0(4) . .
C35 C30 C31 C32 1.1(7) . .
C29 C30 C31 C32 -176.3(4) . .
C30 C31 C32 C33 -1.2(7) . .
C31 C32 C33 C34 -0.3(7) . .
C31 C32 C33 C36 179.0(4) . .
C32 C33 C34 C35 1.9(8) . .
C36 C33 C34 C35 -177.4(5) . .
C31 C30 C35 C34 0.5(7) . .
C29 C30 C35 C34 177.9(5) . .
C33 C34 C35 C30 -2.0(8) . .
C34 C33 C36 O5 -18.7(7) . .
C32 C33 C36 O5 162.1(4) . .
C34 C33 C36 O6 162.2(5) . .
C32 C33 C36 O6 -17.1(6) . .
C6 C1 O1 C21 -176.3(5) . .
C2 C1 O1 C21 4.6(8) . .
C22 C21 O1 C1 -175.7(5) . .
O3 C28 O2 Zn1 6.6(7) . 1_444
C25 C28 O2 Zn1 -173.6(3) . 1_444
O2 C28 O3 Zn1 -8.5(6) . 2_545
C25 C28 O3 Zn1 171.7(3) . 2_545
C5 C4 O4 C29 -169.4(4) . .
C3 C4 O4 C29 10.4(6) . .
C30 C29 O4 C4 -76.7(5) . .
O6 C36 O5 Zn1 11.2(6) . 2_656
C33 C36 O5 Zn1 -167.9(3) . 2_656
O5 C36 O6 Zn1 -9.7(7) . .
C33 C36 O6 Zn1 169.4(3) . .
C36 O6 Zn1 O3 -81.0(4) . 2_545
C36 O6 Zn1 O5 -2.0(7) . 2_656
C36 O6 Zn1 N1A 177.2(4) . .
C36 O6 Zn1 O2 77.6(4) . 1_666
C36 O6 Zn1 Zn1 2.8(4) . 2_656
O3 Zn1 N1A C37A 51.8(7) 2_545 .
O5 Zn1 N1A C37A -40.8(7) 2_656 .
O6 Zn1 N1A C37A 139.5(7) . .
O2 Zn1 N1A C37A -129.4(7) 1_666 .
Zn1 Zn1 N1A C37A 177.8(10) 2_656 .
O3 Zn1 N1A C38A -125.3(7) 2_545 .
O5 Zn1 N1A C38A 142.1(7) 2_656 .
O6 Zn1 N1A C38A -37.6(7) . .
O2 Zn1 N1A C38A 53.6(7) 1_666 .
Zn1 Zn1 N1A C38A 0.7(16) 2_656 .
O7A C39A N2A C40A 8(5) . .
O7A C39A N2A C41A -175(3) . .
O7B C39B N2B C40B -175(4) . .
O7B C39B N2B C41B 12(6) . .
O8A C42A N3A C43A 2(6) . .
O8A C42A N3A C44A -175(3) . .
O8B C42B N3B C43B -172(8) . .
O8B C42B N3B C44B 13(17) . .
O9 C45 N4 C47 179(3) . .
O9 C45 N4 C46 -9(3) . .
